data_4310669
loop_
_publ_author_name
'Fredy Speiser'
'Pierre Braunstein'
'Lucien Saussine'
'Richard Welter'

_publ_contact_author_address
;
Institut Le Bel, rue Blaise Pascal, 67000 STRASBOURG, FRANCE
;
_publ_contact_author_email braunst@chimie.u-strasbg.fr
_publ_contact_author_fax 0390241322
_publ_contact_author_name
;
Pierre Braunstein
;
_publ_contact_author_phone 0390241308
_publ_section_title
;
 Nickel Complexes with New Bidentate P,N Phosphinitooxazoline and
 -Pyridine Ligands: Application for the Catalytic Oligomerization of
 Ethylene
;
_journal_name_full 'Inorganic Chemistry'
_journal_page_first 1649
_journal_page_last 1658
_journal_paper_doi 10.1021/ic035132i
_journal_volume 43
_journal_year 2004
_chemical_formula_moiety 'C42 H44 Cl4 N2 Ni2 O2 P2'
_chemical_formula_sum 'C42 H44 Cl4 N2 Ni2 O2 P2'
_chemical_formula_weight 929.95
_chemical_name_systematic
; 
 ? 
;
_space_group_IT_number 2
_symmetry_cell_setting triclinic
_symmetry_space_group_name_Hall '-P 1'
_symmetry_space_group_name_H-M 'P -1'
_atom_sites_solution_hydrogens geom
_atom_sites_solution_primary direct
_atom_sites_solution_secondary difmap
_audit_creation_date 10-05-02
_audit_creation_method SHELXL-97
_cell_angle_alpha 96.050(5)
_cell_angle_beta 94.418(5)
_cell_angle_gamma 118.670(5)
_cell_formula_units_Z 1
_cell_length_a 9.267(5)
_cell_length_b 9.280(5)
_cell_length_c 13.987(5)
_cell_measurement_reflns_used 10618
_cell_measurement_temperature 173(2)
_cell_measurement_theta_max 34.99
_cell_measurement_theta_min 2.54
_cell_volume 1038.2(9)
_computing_cell_refinement 'Denzo (Nonius B.V., 1998)'
_computing_data_collection 'Collect (Nonius B.V., 1998)'
_computing_data_reduction 'Denzo (Nonius B.V., 1998)'
_computing_molecular_graphics 'PLATON 98 (Spek, 1998)'
_computing_publication_material 'SHELXL-97 (Sheldrick, 1997)'
_computing_structure_refinement 'SHELXL-97 (Sheldrick, 1997)'
_computing_structure_solution 'SHELXS-97 (Sheldrick, 1997)'
_diffrn_ambient_temperature 173(2)
_diffrn_measured_fraction_theta_full 0.990
_diffrn_measured_fraction_theta_max 0.990
_diffrn_measurement_device_type KappaCCD
_diffrn_measurement_method '\p scans'
_diffrn_radiation_monochromator graphite
_diffrn_radiation_source 'fine-focus sealed tube'
_diffrn_radiation_type MoK\a
_diffrn_radiation_wavelength 0.71069
_diffrn_reflns_av_R_equivalents 0.0352
_diffrn_reflns_av_sigmaI/netI 0.1140
_diffrn_reflns_limit_h_max 14
_diffrn_reflns_limit_h_min -14
_diffrn_reflns_limit_k_max 14
_diffrn_reflns_limit_k_min -12
_diffrn_reflns_limit_l_max 22
_diffrn_reflns_limit_l_min -21
_diffrn_reflns_number 10618
_diffrn_reflns_theta_full 34.99
_diffrn_reflns_theta_max 34.99
_diffrn_reflns_theta_min 2.54
_exptl_absorpt_coefficient_mu 1.280
_exptl_absorpt_correction_type none
_exptl_crystal_colour ochre
_exptl_crystal_density_diffrn 1.487
_exptl_crystal_density_method 'not measured'
_exptl_crystal_description prism
_exptl_crystal_F_000 480
_exptl_crystal_size_max 0.13
_exptl_crystal_size_mid 0.10
_exptl_crystal_size_min 0.08
_refine_diff_density_max 0.583
_refine_diff_density_min -0.582
_refine_diff_density_rms 0.089
_refine_ls_extinction_method none
_refine_ls_goodness_of_fit_ref 1.093
_refine_ls_hydrogen_treatment mixed
_refine_ls_matrix_type full
_refine_ls_number_parameters 245
_refine_ls_number_reflns 9028
_refine_ls_number_restraints 0
_refine_ls_restrained_S_all 1.093
_refine_ls_R_factor_all 0.1179
_refine_ls_R_factor_gt 0.0677
_refine_ls_shift/su_max 0.001
_refine_ls_shift/su_mean 0.000
_refine_ls_structure_factor_coef Fsqd
_refine_ls_weighting_details 'calc w=1/[\s^2^(Fo^2^)+(0.0000P)^2^+0.1734P] where P=(Fo^2^+2Fc^2^)/3'
_refine_ls_weighting_scheme calc
_refine_ls_wR_factor_gt 0.0973
_refine_ls_wR_factor_ref 0.1109
_reflns_number_gt 6146
_reflns_number_total 9028
_reflns_threshold_expression >2sigma(I)
_cod_data_source_file ic035132isi20030930_073553.cif
_cod_data_source_block pbr52
_cod_original_sg_symbol_H-M ' P -1'
_cod_database_code 4310669

loop_
_symmetry_equiv_pos_as_xyz
'x, y, z'
'-x, -y, -z'

loop_
_atom_site_label
_atom_site_type_symbol
_atom_site_fract_x
_atom_site_fract_y
_atom_site_fract_z
_atom_site_U_iso_or_equiv
_atom_site_adp_type
_atom_site_occupancy
_atom_site_symmetry_multiplicity
_atom_site_calc_flag
_atom_site_refinement_flags
_atom_site_disorder_assembly
_atom_site_disorder_group
Ni Ni 0.63694(3) 0.16777(3) 0.588705(19) 0.02121(7) Uani 1 1 d . . .
P P 0.65141(6) 0.22030(5) 0.75909(4) 0.01888(10) Uani 1 1 d . . .
Cl1 Cl 0.43464(7) -0.11345(5) 0.58617(4) 0.02867(12) Uani 1 1 d . . .
Cl2 Cl 0.89421(7) 0.19130(7) 0.58943(4) 0.03427(13) Uani 1 1 d . . .
O O 0.49268(16) 0.22375(16) 0.79633(10) 0.0254(3) Uani 1 1 d . . .
N N 0.6642(2) 0.39998(18) 0.59150(12) 0.0225(3) Uani 1 1 d . . .
C17 C 0.5420(2) 0.4250(2) 0.62218(15) 0.0228(4) Uani 1 1 d . . .
C1 C 0.6644(2) 0.0686(2) 0.82564(15) 0.0215(4) Uani 1 1 d . . .
C7 C 0.8232(2) 0.4173(2) 0.82363(15) 0.0218(4) Uani 1 1 d . . .
C13 C 0.3593(2) 0.2379(2) 0.74165(16) 0.0251(4) Uani 1 1 d . . .
C6 C 0.5368(3) -0.0324(2) 0.87375(18) 0.0313(5) Uani 1 1 d . . .
H6 H 0.4427 -0.0205 0.8742 0.038 Uiso 1 1 calc . . .
C8 C 0.8074(3) 0.4891(2) 0.91209(16) 0.0271(4) Uani 1 1 d . . .
H8 H 0.7088 0.4371 0.9380 0.033 Uiso 1 1 calc . . .
C9 C 0.9389(3) 0.6383(2) 0.96155(17) 0.0319(5) Uani 1 1 d . . .
H9 H 0.9288 0.6842 1.0214 0.038 Uiso 1 1 calc . . .
C20 C 0.8259(3) 0.6895(2) 0.58272(17) 0.0322(5) Uani 1 1 d . . .
H20 H 0.9228 0.7769 0.5687 0.039 Uiso 1 1 calc . . .
C18 C 0.5581(3) 0.5832(2) 0.63353(16) 0.0293(5) Uani 1 1 d . . .
H18 H 0.4728 0.5995 0.6535 0.035 Uiso 1 1 calc . . .
C14 C 0.2031(3) 0.0711(3) 0.7369(2) 0.0381(6) Uani 1 1 d . . .
H14A H 0.1865 0.0469 0.8015 0.057 Uiso 1 1 calc . . .
H14B H 0.2149 -0.0146 0.6997 0.057 Uiso 1 1 calc . . .
H14C H 0.1091 0.0756 0.7067 0.057 Uiso 1 1 calc . . .
C12 C 0.9696(3) 0.4980(2) 0.78524(16) 0.0298(5) Uani 1 1 d . . .
H12 H 0.9811 0.4512 0.7262 0.036 Uiso 1 1 calc . . .
C16 C 0.3856(2) 0.2733(2) 0.63804(16) 0.0241(4) Uani 1 1 d . . .
H16A H 0.3813 0.1767 0.6008 0.029 Uiso 1 1 calc . . .
H16B H 0.2916 0.2820 0.6100 0.029 Uiso 1 1 calc . . .
C2 C 0.8030(3) 0.0464(2) 0.82435(17) 0.0303(5) Uani 1 1 d . . .
H2 H 0.8887 0.1118 0.7913 0.036 Uiso 1 1 calc . . .
C10 C 1.0842(3) 0.7189(2) 0.92259(18) 0.0340(5) Uani 1 1 d . . .
H10 H 1.1711 0.8197 0.9555 0.041 Uiso 1 1 calc . . .
C15 C 0.3486(3) 0.3764(3) 0.80473(19) 0.0415(6) Uani 1 1 d . . .
H15A H 0.4479 0.4805 0.8059 0.062 Uiso 1 1 calc . . .
H15B H 0.3372 0.3522 0.8697 0.062 Uiso 1 1 calc . . .
H15C H 0.2540 0.3835 0.7782 0.062 Uiso 1 1 calc . . .
C21 C 0.8019(3) 0.5291(2) 0.57182(16) 0.0286(4) Uani 1 1 d . . .
H21 H 0.8845 0.5102 0.5500 0.034 Uiso 1 1 calc . . .
C19 C 0.7027(3) 0.7161(2) 0.61481(17) 0.0335(5) Uani 1 1 d . . .
H19 H 0.7163 0.8229 0.6239 0.040 Uiso 1 1 calc . . .
C4 C 0.6860(3) -0.1709(2) 0.92074(18) 0.0356(5) Uani 1 1 d . . .
H4 H 0.6935 -0.2502 0.9531 0.043 Uiso 1 1 calc . . .
C11 C 1.1002(3) 0.6495(3) 0.83465(19) 0.0372(6) Uani 1 1 d . . .
H11 H 1.1981 0.7036 0.8082 0.045 Uiso 1 1 calc . . .
C5 C 0.5487(3) -0.1514(3) 0.9213(2) 0.0379(6) Uani 1 1 d . . .
H5 H 0.4627 -0.2182 0.9536 0.046 Uiso 1 1 calc . . .
C3 C 0.8137(3) -0.0726(3) 0.87199(19) 0.0363(5) Uani 1 1 d . . .
H3 H 0.9066 -0.0863 0.8712 0.044 Uiso 1 1 calc . . .

loop_
_atom_site_aniso_label
_atom_site_aniso_U_11
_atom_site_aniso_U_22
_atom_site_aniso_U_33
_atom_site_aniso_U_23
_atom_site_aniso_U_13
_atom_site_aniso_U_12
Ni 0.02328(13) 0.01914(12) 0.02114(14) 0.00157(9) 0.00379(10) 0.01064(9)
P 0.0162(2) 0.0184(2) 0.0200(3) 0.00167(17) 0.00130(19) 0.00737(17)
Cl1 0.0387(3) 0.0195(2) 0.0219(3) 0.00217(17) 0.0030(2) 0.01007(19)
Cl2 0.0310(3) 0.0435(3) 0.0361(3) 0.0070(2) 0.0111(2) 0.0235(2)
O 0.0197(7) 0.0364(7) 0.0233(8) 0.0050(6) 0.0033(6) 0.0161(6)
N 0.0259(8) 0.0217(7) 0.0194(9) 0.0023(6) 0.0025(7) 0.0115(6)
C17 0.0268(10) 0.0231(8) 0.0192(10) 0.0030(7) 0.0020(8) 0.0132(7)
C1 0.0207(9) 0.0189(8) 0.0212(10) 0.0005(7) 0.0001(8) 0.0079(7)
C7 0.0206(9) 0.0188(8) 0.0242(10) 0.0028(7) -0.0008(8) 0.0090(7)
C13 0.0190(9) 0.0273(9) 0.0323(12) 0.0062(8) 0.0051(8) 0.0136(7)
C6 0.0221(10) 0.0273(10) 0.0435(14) 0.0107(9) 0.0047(10) 0.0104(8)
C8 0.0243(10) 0.0272(9) 0.0274(12) 0.0019(8) 0.0010(9) 0.0117(8)
C9 0.0330(12) 0.0298(10) 0.0305(12) -0.0054(9) -0.0054(10) 0.0169(9)
C20 0.0369(12) 0.0244(9) 0.0275(12) 0.0079(8) 0.0047(10) 0.0082(8)
C18 0.0409(12) 0.0294(10) 0.0265(12) 0.0062(8) 0.0070(10) 0.0235(9)
C14 0.0184(10) 0.0404(12) 0.0464(16) 0.0143(10) 0.0051(10) 0.0060(9)
C12 0.0242(10) 0.0294(10) 0.0278(12) 0.0003(8) 0.0009(9) 0.0082(8)
C16 0.0222(9) 0.0235(9) 0.0268(11) 0.0021(7) -0.0005(8) 0.0124(7)
C2 0.0301(11) 0.0345(10) 0.0329(13) 0.0115(9) 0.0108(10) 0.0191(9)
C10 0.0288(11) 0.0224(9) 0.0403(14) -0.0011(9) -0.0105(10) 0.0078(8)
C15 0.0591(17) 0.0461(13) 0.0372(15) 0.0087(11) 0.0180(13) 0.0379(12)
C21 0.0303(11) 0.0285(10) 0.0259(12) 0.0053(8) 0.0060(9) 0.0133(8)
C19 0.0487(14) 0.0209(9) 0.0297(12) 0.0051(8) 0.0060(11) 0.0159(9)
C4 0.0434(14) 0.0266(10) 0.0395(14) 0.0094(9) 0.0022(11) 0.0192(9)
C11 0.0215(10) 0.0316(11) 0.0425(15) 0.0039(10) 0.0003(10) 0.0016(8)
C5 0.0320(12) 0.0299(10) 0.0497(16) 0.0192(10) 0.0103(11) 0.0105(9)
C3 0.0391(13) 0.0426(12) 0.0416(15) 0.0136(10) 0.0108(11) 0.0292(10)

loop_
_atom_type_symbol
_atom_type_description
_atom_type_scat_dispersion_real
_atom_type_scat_dispersion_imag
_atom_type_scat_source
C C 0.0033 0.0016 'International Tables Vol C Tables 4.2.6.8 and 6.1.1.4'
H H 0.0000 0.0000 'International Tables Vol C Tables 4.2.6.8 and 6.1.1.4'
N N 0.0061 0.0033 'International Tables Vol C Tables 4.2.6.8 and 6.1.1.4'
O O 0.0106 0.0060 'International Tables Vol C Tables 4.2.6.8 and 6.1.1.4'
P P 0.1023 0.0942 'International Tables Vol C Tables 4.2.6.8 and 6.1.1.4'
Cl Cl 0.1484 0.1585 'International Tables Vol C Tables 4.2.6.8 and 6.1.1.4'
Ni Ni 0.3393 1.1124 'International Tables Vol C Tables 4.2.6.8 and 6.1.1.4'

loop_
_geom_angle_atom_site_label_1
_geom_angle_atom_site_label_2
_geom_angle_atom_site_label_3
_geom_angle
_geom_angle_site_symmetry_1
_geom_angle_site_symmetry_3
_geom_angle_publ_flag
N Ni Cl2 107.82(5) . . ?
N Ni P 85.37(5) . . ?
Cl2 Ni P 96.53(2) . . ?
N Ni Cl1 142.23(6) . . ?
Cl2 Ni Cl1 109.95(4) . . ?
P Ni Cl1 90.00(2) . . ?
N Ni Cl1 89.95(5) . 2_656 ?
Cl2 Ni Cl1 95.85(2) . 2_656 ?
P Ni Cl1 167.58(2) . 2_656 ?
Cl1 Ni Cl1 86.67(2) . 2_656 ?
O P C1 101.01(9) . . ?
O P C7 102.02(9) . . ?
C1 P C7 102.94(10) . . ?
O P Ni 115.39(6) . . ?
C1 P Ni 116.13(7) . . ?
C7 P Ni 117.04(7) . . ?
Ni Cl1 Ni 93.33(2) . 2_656 ?
C13 O P 129.09(13) . . ?
C21 N C17 119.40(16) . . ?
C21 N Ni 122.96(14) . . ?
C17 N Ni 117.42(12) . . ?
N C17 C18 120.64(18) . . ?
N C17 C16 117.08(15) . . ?
C18 C17 C16 122.19(18) . . ?
C6 C1 C2 118.81(19) . . ?
C6 C1 P 121.96(16) . . ?
C2 C1 P 119.15(15) . . ?
C12 C7 C8 119.16(17) . . ?
C12 C7 P 120.65(15) . . ?
C8 C7 P 120.19(15) . . ?
O C13 C14 105.46(17) . . ?
O C13 C15 104.29(18) . . ?
C14 C13 C15 111.02(19) . . ?
O C13 C16 115.07(16) . . ?
C14 C13 C16 108.84(18) . . ?
C15 C13 C16 111.96(17) . . ?
C1 C6 C5 120.3(2) . . ?
C9 C8 C7 120.1(2) . . ?
C10 C9 C8 120.5(2) . . ?
C19 C20 C21 118.28(19) . . ?
C19 C18 C17 119.3(2) . . ?
C7 C12 C11 120.4(2) . . ?
C17 C16 C13 119.28(17) . . ?
C3 C2 C1 120.4(2) . . ?
C11 C10 C9 119.82(19) . . ?
N C21 C20 122.6(2) . . ?
C20 C19 C18 119.77(18) . . ?
C5 C4 C3 119.9(2) . . ?
C10 C11 C12 120.0(2) . . ?
C4 C5 C6 120.5(2) . . ?
C4 C3 C2 120.0(2) . . ?

loop_
_geom_bond_atom_site_label_1
_geom_bond_atom_site_label_2
_geom_bond_distance
_geom_bond_site_symmetry_2
_geom_bond_publ_flag
Ni N 2.0414(19) . ?
Ni Cl2 2.2866(14) . ?
Ni P 2.3619(10) . ?
Ni Cl1 2.3669(12) . ?
Ni Cl1 2.4180(10) 2_656 ?
P O 1.6111(16) . ?
P C1 1.812(2) . ?
P C7 1.824(2) . ?
Cl1 Ni 2.4179(10) 2_656 ?
O C13 1.470(2) . ?
N C21 1.340(3) . ?
N C17 1.352(3) . ?
C17 C18 1.392(3) . ?
C17 C16 1.513(3) . ?
C1 C6 1.386(3) . ?
C1 C2 1.396(3) . ?
C7 C12 1.383(3) . ?
C7 C8 1.394(3) . ?
C13 C14 1.520(3) . ?
C13 C15 1.529(3) . ?
C13 C16 1.532(3) . ?
C6 C5 1.390(3) . ?
C8 C9 1.389(3) . ?
C9 C10 1.379(3) . ?
C20 C19 1.375(3) . ?
C20 C21 1.385(3) . ?
C18 C19 1.386(3) . ?
C12 C11 1.398(3) . ?
C2 C3 1.386(3) . ?
C10 C11 1.379(3) . ?
C4 C5 1.369(3) . ?
C4 C3 1.385(3) . ?

loop_
_geom_torsion_atom_site_label_1
_geom_torsion_atom_site_label_2
_geom_torsion_atom_site_label_3
_geom_torsion_atom_site_label_4
_geom_torsion
_geom_torsion_site_symmetry_1
_geom_torsion_site_symmetry_2
_geom_torsion_site_symmetry_3
_geom_torsion_site_symmetry_4
_geom_torsion_publ_flag
N Ni P O 70.34(7) . . . . ?
Cl2 Ni P O 177.78(6) . . . . ?
Cl1 Ni P O -72.13(7) . . . . ?
Cl1 Ni P O 2.20(11) 2_656 . . . ?
N Ni P C1 -171.75(9) . . . . ?
Cl2 Ni P C1 -64.30(7) . . . . ?
Cl1 Ni P C1 45.78(8) . . . . ?
Cl1 Ni P C1 120.12(10) 2_656 . . . ?
N Ni P C7 -49.73(9) . . . . ?
Cl2 Ni P C7 57.72(8) . . . . ?
Cl1 Ni P C7 167.80(7) . . . . ?
Cl1 Ni P C7 -117.86(11) 2_656 . . . ?
N Ni Cl1 Ni 85.61(8) . . . 2_656 ?
Cl2 Ni Cl1 Ni -95.02(3) . . . 2_656 ?
P Ni Cl1 Ni 168.03(2) . . . 2_656 ?
Cl1 Ni Cl1 Ni 0.0 2_656 . . 2_656 ?
C1 P O C13 -141.91(15) . . . . ?
C7 P O C13 112.16(15) . . . . ?
Ni P O C13 -15.83(16) . . . . ?
Cl2 Ni N C21 15.28(18) . . . . ?
P Ni N C21 110.66(17) . . . . ?
Cl1 Ni N C21 -165.35(13) . . . . ?
Cl1 Ni N C21 -80.85(17) 2_656 . . . ?
Cl2 Ni N C17 -159.39(14) . . . . ?
P Ni N C17 -64.01(15) . . . . ?
Cl1 Ni N C17 20.0(2) . . . . ?
Cl1 Ni N C17 104.48(15) 2_656 . . . ?
C21 N C17 C18 -0.1(3) . . . . ?
Ni N C17 C18 174.77(16) . . . . ?
C21 N C17 C16 176.76(19) . . . . ?
Ni N C17 C16 -8.4(2) . . . . ?
O P C1 C6 12.62(19) . . . . ?
C7 P C1 C6 117.82(18) . . . . ?
Ni P C1 C6 -112.97(17) . . . . ?
O P C1 C2 -170.79(16) . . . . ?
C7 P C1 C2 -65.58(18) . . . . ?
Ni P C1 C2 63.63(17) . . . . ?
O P C7 C12 -152.41(17) . . . . ?
C1 P C7 C12 103.16(19) . . . . ?
Ni P C7 C12 -25.5(2) . . . . ?
O P C7 C8 26.91(18) . . . . ?
C1 P C7 C8 -77.52(18) . . . . ?
Ni P C7 C8 153.83(15) . . . . ?
P O C13 C14 112.49(18) . . . . ?
P O C13 C15 -130.48(16) . . . . ?
P O C13 C16 -7.4(2) . . . . ?
C2 C1 C6 C5 1.2(3) . . . . ?
P C1 C6 C5 177.77(18) . . . . ?
C12 C7 C8 C9 -1.2(3) . . . . ?
P C7 C8 C9 179.42(17) . . . . ?
C7 C8 C9 C10 1.7(3) . . . . ?
N C17 C18 C19 -1.2(3) . . . . ?
C16 C17 C18 C19 -177.9(2) . . . . ?
C8 C7 C12 C11 0.2(3) . . . . ?
P C7 C12 C11 179.50(18) . . . . ?
N C17 C16 C13 101.6(2) . . . . ?
C18 C17 C16 C13 -81.7(3) . . . . ?
O C13 C16 C17 -56.4(2) . . . . ?
C14 C13 C16 C17 -174.44(17) . . . . ?
C15 C13 C16 C17 62.5(2) . . . . ?
C6 C1 C2 C3 -1.2(3) . . . . ?
P C1 C2 C3 -177.90(18) . . . . ?
C8 C9 C10 C11 -1.1(4) . . . . ?
C17 N C21 C20 0.8(3) . . . . ?
Ni N C21 C20 -173.75(17) . . . . ?
C19 C20 C21 N -0.2(4) . . . . ?
C21 C20 C19 C18 -1.2(4) . . . . ?
C17 C18 C19 C20 1.9(4) . . . . ?
C9 C10 C11 C12 0.0(4) . . . . ?
C7 C12 C11 C10 0.5(4) . . . . ?
C3 C4 C5 C6 -0.5(4) . . . . ?
C1 C6 C5 C4 -0.3(4) . . . . ?
C5 C4 C3 C2 0.5(4) . . . . ?
C1 C2 C3 C4 0.4(4) . . . . ?
